data_1546943
loop_
_publ_author_name
'Ohta, Y.'
'Kawauchi, Y.'
'Ban, T.'

_publ_section_title
;
 Cation distribution of pseudobrookite-type titanates and their phase
 stability
;
_journal_name_full 'Journal of the Ceramic Society of Japan'
_journal_page_first 695
_journal_page_last 700
_journal_volume 125
_journal_year 2017
_chemical_formula_sum 'Al2 O5 Ti'
_chemical_name_common Al2TiO5
_space_group_IT_number 63
_space_group_name_H-M_alt 'B b m m'
_symmetry_space_group_name_Hall '-B 2 2b'
_symmetry_space_group_name_H-M 'B b m m'
_cell_angle_alpha 90
_cell_angle_beta 90
_cell_angle_gamma 90
_cell_formula_units_Z 4
_cell_length_a 9.4359(8)
_cell_length_b 9.6425(7)
_cell_length_c 3.5930(3)
_cell_volume 326.91(5)
_cod_data_source_file Al2TiO5.cif
_cod_data_source_block Al2TiO5
_cod_original_formula_sum 'Al2 Ti1 O5'
_cod_database_code 1546943

loop_
_space_group_symop_operation_xyz
'x, y, z'
'-x, -y, -z'
'-x, y+1/2, -z'
'x, -y+1/2, z'
'x, -y+1/2, -z'
'-x, y+1/2, z'
'-x, -y, z'
'x, y, -z'
'x+1/2, y, z+1/2'
'-x+1/2, -y, -z+1/2'
'-x+1/2, y+1/2, -z+1/2'
'x+1/2, -y+1/2, z+1/2'
'x+1/2, -y+1/2, -z+1/2'
'-x+1/2, y+1/2, z+1/2'
'-x+1/2, -y, z+1/2'
'x+1/2, y, -z+1/2'

loop_
_atom_site_label
_atom_site_occupancy
_atom_site_fract_x
_atom_site_fract_y
_atom_site_fract_z
_atom_site_adp_type
_atom_site_B_iso_or_equiv
_atom_site_type_symbol
M1 0.6000 0.18610(11) 0.250000 0.000000 Biso 1.046100 Al
M1 0.4000 0.18610(11) 0.250000 0.000000 Biso 1.046100 Ti
M2 0.7000 0.13535(16) 0.56157(12) 0.000000 Biso 0.690000 Al
M2 0.3000 0.13535(16) 0.56157(12) 0.000000 Biso 0.690000 Ti
O1 1.0 0.7575(4) 0.250000 0.000000 Biso 0.280000 O
O2 1.0 0.0478(2) 0.11620(16) 0.000000 Biso 0.520000 O
O3 1.0 0.3126(2) 0.07261(16) 0.000000 Biso 0.420000 O
